data_2221823
loop_
_publ_author_name
'Kettmann, Viktor'
'Sv\<etl\'ik, Jan'

_publ_section_title
;
 2-Methyl-1,10b-dihydro-5<i>H</i>-pyrazolo[1,5-<i>c</i>][1,3]benzoxazin-5-one
;
_journal_coeditor_code TK2391
_journal_issue 5
_journal_name_full 'Acta Crystallographica Section E'
_journal_page_first o984
_journal_paper_doi 10.1107/S1600536809012173
_journal_volume 65
_journal_year 2009
_chemical_formula_iupac 'C11 H10 N2 O2'
_chemical_formula_moiety 'C11 H10 N2 O2'
_chemical_formula_sum 'C11 H10 N2 O2'
_chemical_formula_weight 202.21
_chemical_melting_point 433
_chemical_name_systematic
;
2-Methyl-1,10b-dihydro-5<i>H</i>-pyrazolo[1,5-<i>c</i>][1,3]benzoxazin-5-one
;
_space_group_IT_number 19
_symmetry_cell_setting orthorhombic
_symmetry_space_group_name_Hall 'P 2ac 2ab'
_symmetry_space_group_name_H-M 'P 21 21 21'
_atom_sites_solution_hydrogens geom
_atom_sites_solution_primary direct
_atom_sites_solution_secondary difmap
_cell_angle_alpha 90
_cell_angle_beta 90
_cell_angle_gamma 90
_cell_formula_units_Z 4
_cell_length_a 7.240(2)
_cell_length_b 8.835(2)
_cell_length_c 15.755(4)
_cell_measurement_reflns_used 20
_cell_measurement_temperature 296(2)
_cell_measurement_theta_max 18
_cell_measurement_theta_min 7
_cell_volume 1007.8(4)
_computing_cell_refinement 'XSCANS (Siemens, 1991)'
_computing_data_collection 'XSCANS (Siemens, 1991)'
_computing_data_reduction 'XSCANS (Siemens, 1991)'
_computing_molecular_graphics 'PLATON (Spek, 2009)'
_computing_publication_material 'SHELXL97 (Sheldrick, 2008)'
_computing_structure_refinement 'SHELXL97 (Sheldrick, 2008)'
_computing_structure_solution 'SHELXS97 (Sheldrick, 2008)'
_diffrn_ambient_temperature 296(2)
_diffrn_measured_fraction_theta_full 0.981
_diffrn_measured_fraction_theta_max 0.981
_diffrn_measurement_device_type 'Siemens P4'
_diffrn_measurement_method \w/2\q
_diffrn_radiation_monochromator graphite
_diffrn_radiation_source 'fine-focus sealed tube'
_diffrn_radiation_type MoK\a
_diffrn_radiation_wavelength 0.71073
_diffrn_reflns_av_R_equivalents 0.021
_diffrn_reflns_av_sigmaI/netI 0.029
_diffrn_reflns_limit_h_max 10
_diffrn_reflns_limit_h_min -1
_diffrn_reflns_limit_k_max 12
_diffrn_reflns_limit_k_min -1
_diffrn_reflns_limit_l_max 22
_diffrn_reflns_limit_l_min -1
_diffrn_reflns_number 2285
_diffrn_reflns_theta_full 30.0
_diffrn_reflns_theta_max 30.0
_diffrn_reflns_theta_min 2.6
_diffrn_standards_decay_% 0
_diffrn_standards_interval_count 97
_diffrn_standards_number 3
_exptl_absorpt_coefficient_mu 0.094
_exptl_absorpt_correction_type none
_exptl_crystal_colour colourless
_exptl_crystal_density_diffrn 1.333
_exptl_crystal_density_method 'not measured'
_exptl_crystal_description prism
_exptl_crystal_F_000 424
_exptl_crystal_size_max 0.30
_exptl_crystal_size_mid 0.25
_exptl_crystal_size_min 0.20
_refine_diff_density_max 0.26
_refine_diff_density_min -0.22
_refine_ls_extinction_method none
_refine_ls_goodness_of_fit_ref 0.96
_refine_ls_hydrogen_treatment constr
_refine_ls_matrix_type full
_refine_ls_number_parameters 137
_refine_ls_number_reflns 1674
_refine_ls_number_restraints 0
_refine_ls_restrained_S_all 0.96
_refine_ls_R_factor_all 0.068
_refine_ls_R_factor_gt 0.055
_refine_ls_shift/su_max 0.003
_refine_ls_shift/su_mean 0.001
_refine_ls_structure_factor_coef Fsqd
_refine_ls_weighting_details 'calc w=1/[\s^2^(Fo^2^)+(0.058P)^2^+0.7099P] where P=(Fo^2^+2Fc^2^)/3'
_refine_ls_weighting_scheme calc
_refine_ls_wR_factor_gt 0.151
_refine_ls_wR_factor_ref 0.161
_reflns_number_gt 1343
_reflns_number_total 1674
_reflns_threshold_expression I>2\s(I)
_cod_data_source_file tk2391.cif
_cod_data_source_block I
_cod_database_code 2221823
_cod_database_fobs_code 2221823

loop_
_symmetry_equiv_pos_as_xyz
'x, y, z'
'-x+1/2, -y, z+1/2'
'-x, y+1/2, -z+1/2'
'x+1/2, -y+1/2, -z'

loop_
_atom_site_type_symbol
_atom_site_label
_atom_site_fract_x
_atom_site_fract_y
_atom_site_fract_z
_atom_site_U_iso_or_equiv
_atom_site_adp_type
_atom_site_calc_flag
_atom_site_refinement_flags
_atom_site_occupancy
_atom_site_disorder_assembly
_atom_site_disorder_group
C C1 0.1064(5) 0.4867(4) -0.11974(19) 0.0540(8) Uani d . 1 . .
H H1A 0.0197 0.5671 -0.1328 0.065 Uiso calc R 1 . .
H H1B 0.2107 0.4926 -0.1582 0.065 Uiso calc R 1 . .
C C2 0.0157(5) 0.3341(4) -0.1229(2) 0.0600(9) Uani d . 1 . .
N N3 -0.0199(4) 0.2741(3) -0.05137(18) 0.0581(7) Uani d . 1 . .
N N4 0.0479(4) 0.3750(3) 0.00991(16) 0.0484(6) Uani d . 1 . .
C C5 0.0201(5) 0.3524(4) 0.0925(2) 0.0523(8) Uani d . 1 . .
O O5 -0.0494(5) 0.2447(3) 0.12627(15) 0.0761(9) Uani d . 1 . .
O O6 0.0794(4) 0.4709(3) 0.14279(14) 0.0583(7) Uani d . 1 . .
C C6A 0.1009(4) 0.6157(3) 0.1075(2) 0.0475(7) Uani d . 1 . .
C C7 0.0800(5) 0.7370(4) 0.1622(2) 0.0594(9) Uani d . 1 . .
H H7 0.0532 0.7219 0.2193 0.071 Uiso calc R 1 . .
C C8 0.1000(6) 0.8811(4) 0.1297(3) 0.0675(11) Uani d . 1 . .
H H8 0.0873 0.9643 0.1654 0.081 Uiso calc R 1 . .
C C9 0.1389(5) 0.9035(4) 0.0445(3) 0.0669(11) Uani d . 1 . .
H H9 0.1507 1.0011 0.0230 0.080 Uiso calc R 1 . .
C C10 0.1601(5) 0.7788(4) -0.0086(3) 0.0569(8) Uani d . 1 . .
H H10 0.1858 0.7931 -0.0659 0.068 Uiso calc R 1 . .
C C10A 0.1430(4) 0.6339(3) 0.0233(2) 0.0431(6) Uani d . 1 . .
C C10B 0.1680(5) 0.4926(3) -0.02737(18) 0.0429(6) Uani d . 1 . .
H H10B 0.2971 0.4598 -0.0235 0.051 Uiso calc R 1 . .
C C11 -0.0392(8) 0.2580(7) -0.2042(3) 0.0990(19) Uani d . 1 . .
H H11A -0.0912 0.1605 -0.1918 0.149 Uiso calc R 1 . .
H H11B 0.0677 0.2458 -0.2396 0.149 Uiso calc R 1 . .
H H11C -0.1290 0.3190 -0.2331 0.149 Uiso calc R 1 . .

loop_
_atom_site_aniso_label
_atom_site_aniso_U_11
_atom_site_aniso_U_22
_atom_site_aniso_U_33
_atom_site_aniso_U_12
_atom_site_aniso_U_13
_atom_site_aniso_U_23
C1 0.060(2) 0.0602(18) 0.0414(14) -0.0014(17) 0.0052(15) -0.0004(14)
C2 0.062(2) 0.071(2) 0.0464(16) -0.011(2) 0.0099(16) -0.0100(16)
N3 0.0687(18) 0.0535(14) 0.0521(14) -0.0145(16) 0.0099(14) -0.0113(13)
N4 0.0602(15) 0.0425(12) 0.0424(12) -0.0082(13) 0.0002(12) 0.0010(10)
C5 0.069(2) 0.0450(15) 0.0434(14) -0.0054(17) -0.0015(16) 0.0022(13)
O5 0.116(2) 0.0590(14) 0.0528(13) -0.0199(17) 0.0073(15) 0.0105(12)
O6 0.0811(18) 0.0495(12) 0.0442(11) -0.0036(13) -0.0074(13) 0.0021(9)
C6A 0.0454(15) 0.0438(15) 0.0532(17) -0.0029(14) -0.0089(14) -0.0026(13)
C7 0.058(2) 0.0586(19) 0.0614(19) 0.0009(18) -0.0116(17) -0.0163(17)
C8 0.061(2) 0.0489(18) 0.092(3) 0.0013(18) -0.013(2) -0.023(2)
C9 0.055(2) 0.0353(14) 0.110(3) -0.0010(15) -0.005(2) -0.0001(18)
C10 0.0453(16) 0.0542(19) 0.071(2) -0.0042(15) -0.0013(17) 0.0076(18)
C10A 0.0356(13) 0.0404(13) 0.0533(16) 0.0044(12) -0.0012(13) -0.0006(12)
C10B 0.0420(14) 0.0383(13) 0.0484(15) -0.0037(12) 0.0046(13) 0.0062(12)
C11 0.106(4) 0.137(4) 0.054(2) -0.050(4) 0.016(2) -0.038(3)

loop_
_atom_type_symbol
_atom_type_description
_atom_type_scat_dispersion_real
_atom_type_scat_dispersion_imag
_atom_type_scat_source
C C 0.0033 0.0016
; International Tables for Crystallography (1992).
Vol. C, Tables 4.2.6.8 and 6.1.1.4
;
H H 0.0000 0.0000
; International Tables for Crystallography (1992).
Vol. C, Tables 4.2.6.8 and 6.1.1.4
;
N N 0.0061 0.0033
; International Tables for Crystallography (1992).
Vol. C, Tables 4.2.6.8 and 6.1.1.4
;
O O 0.0106 0.0060
; International Tables for Crystallography (1992).
Vol. C, Tables 4.2.6.8 and 6.1.1.4
;

loop_
_geom_angle_atom_site_label_1
_geom_angle_atom_site_label_2
_geom_angle_atom_site_label_3
_geom_angle_site_symmetry_1
_geom_angle_site_symmetry_3
_geom_angle
_geom_angle_publ_flag
C2 C1 C10B . . 101.0(3) ?
C2 C1 H1A . . 111.6 ?
C10B C1 H1A . . 111.6 ?
C2 C1 H1B . . 111.6 ?
C10B C1 H1B . . 111.6 ?
H1A C1 H1B . . 109.4 ?
N3 C2 C1 . . 115.7(3) ?
N3 C2 C11 . . 121.1(4) ?
C1 C2 C11 . . 123.2(3) ?
C2 N3 N4 . . 105.9(3) ?
C5 N4 N3 . . 121.6(3) ?
C5 N4 C10B . . 125.7(3) ?
N3 N4 C10B . . 112.3(2) ?
O5 C5 N4 . . 127.9(3) ?
O5 C5 O6 . . 118.5(3) ?
N4 C5 O6 . . 113.6(3) ?
C5 O6 C6A . . 119.9(2) ?
C10A C6A C7 . . 122.4(3) ?
C10A C6A O6 . . 121.0(3) ?
C7 C6A O6 . . 116.6(3) ?
C8 C7 C6A . . 118.2(4) ?
C8 C7 H7 . . 120.9 ?
C6A C7 H7 . . 120.9 ?
C7 C8 C9 . . 120.8(3) ?
C7 C8 H8 . . 119.6 ?
C9 C8 H8 . . 119.6 ?
C8 C9 C10 . . 119.5(3) ?
C8 C9 H9 . . 120.3 ?
C10 C9 H9 . . 120.3 ?
C10A C10 C9 . . 120.3(3) ?
C10A C10 H10 . . 119.8 ?
C9 C10 H10 . . 119.8 ?
C6A C10A C10 . . 118.8(3) ?
C6A C10A C10B . . 116.5(3) ?
C10 C10A C10B . . 124.7(3) ?
N4 C10B C10A . . 107.7(2) ?
N4 C10B C1 . . 100.6(3) ?
C10A C10B C1 . . 120.3(3) ?
N4 C10B H10B . . 109.2 ?
C10A C10B H10B . . 109.2 ?
C1 C10B H10B . . 109.2 ?
C2 C11 H11A . . 109.5 ?
C2 C11 H11B . . 109.5 ?
H11A C11 H11B . . 109.5 ?
C2 C11 H11C . . 109.5 ?
H11A C11 H11C . . 109.5 ?
H11B C11 H11C . . 109.5 ?

loop_
_geom_bond_atom_site_label_1
_geom_bond_atom_site_label_2
_geom_bond_site_symmetry_2
_geom_bond_distance
_geom_bond_publ_flag
C1 C2 . 1.501(5) ?
C1 C10B . 1.523(4) ?
C1 H1A . 0.9700 ?
C1 H1B . 0.9700 ?
C2 N3 . 1.272(4) ?
C2 C11 . 1.499(5) ?
N3 N4 . 1.403(4) ?
N4 C5 . 1.332(4) ?
N4 C10B . 1.477(4) ?
C5 O5 . 1.200(4) ?
C5 O6 . 1.381(4) ?
O6 C6A . 1.404(4) ?
C6A C10A . 1.371(4) ?
C6A C7 . 1.383(4) ?
C7 C8 . 1.380(5) ?
C7 H7 . 0.9300 ?
C8 C9 . 1.385(6) ?
C8 H8 . 0.9300 ?
C9 C10 . 1.393(5) ?
C9 H9 . 0.9300 ?
C10 C10A . 1.381(4) ?
C10 H10 . 0.9300 ?
C10A C10B . 1.493(4) ?
C10B H10B . 0.9800 ?
C11 H11A . 0.9600 ?
C11 H11B . 0.9600 ?
C11 H11C . 0.9600 ?

loop_
_geom_torsion_atom_site_label_1
_geom_torsion_atom_site_label_2
_geom_torsion_atom_site_label_3
_geom_torsion_atom_site_label_4
_geom_torsion_site_symmetry_1
_geom_torsion_site_symmetry_2
_geom_torsion_site_symmetry_3
_geom_torsion_site_symmetry_4
_geom_torsion
_geom_torsion_publ_flag
C10B C1 C2 N3 . . . . 14.6(4) ?
C10B C1 C2 C11 . . . . -168.2(4) ?
C1 C2 N3 N4 . . . . -2.2(4) ?
C11 C2 N3 N4 . . . . -179.4(4) ?
C2 N3 N4 C5 . . . . 174.6(4) ?
C2 N3 N4 C10B . . . . -12.4(4) ?
N3 N4 C5 O5 . . . . 5.9(7) ?
C10B N4 C5 O5 . . . . -166.1(4) ?
N3 N4 C5 O6 . . . . -173.5(3) ?
C10B N4 C5 O6 . . . . 14.4(5) ?
O5 C5 O6 C6A . . . . -158.0(4) ?
N4 C5 O6 C6A . . . . 21.5(5) ?
C5 O6 C6A C10A . . . . -28.5(5) ?
C5 O6 C6A C7 . . . . 152.4(3) ?
C10A C6A C7 C8 . . . . 1.0(5) ?
O6 C6A C7 C8 . . . . -180.0(3) ?
C6A C7 C8 C9 . . . . 0.4(6) ?
C7 C8 C9 C10 . . . . -0.8(6) ?
C8 C9 C10 C10A . . . . -0.2(6) ?
C7 C6A C10A C10 . . . . -1.9(5) ?
O6 C6A C10A C10 . . . . 179.1(3) ?
C7 C6A C10A C10B . . . . 177.9(3) ?
O6 C6A C10A C10B . . . . -1.2(4) ?
C9 C10 C10A C6A . . . . 1.5(5) ?
C9 C10 C10A C10B . . . . -178.3(3) ?
C5 N4 C10B C10A . . . . -40.0(4) ?
N3 N4 C10B C10A . . . . 147.3(3) ?
C5 N4 C10B C1 . . . . -166.7(3) ?
N3 N4 C10B C1 . . . . 20.6(3) ?
C6A C10A C10B N4 . . . . 30.5(4) ?
C10 C10A C10B N4 . . . . -149.8(3) ?
C6A C10A C10B C1 . . . . 144.7(3) ?
C10 C10A C10B C1 . . . . -35.6(5) ?
C2 C1 C10B N4 . . . . -19.1(3) ?
C2 C1 C10B C10A . . . . -137.0(3) ?

loop_
_cod_related_entry_id
_cod_related_entry_database
_cod_related_entry_code
1 ChemSpider 26000968
